data_2104303
loop_
_publ_author_name
'Daszkiewicz, Marek'
'Gulay, Lubomir D.'
'Lychmanyuk, Olga S.'

_publ_section_title
;
 Ln~3~<i>M</i>~1{-~\d}<i>TX</i>~7~ -- quasi-isostructural compounds:
 stereochemistry and silver-ion motion in the Ln~3~Ag~1{-~\d}GeS~7~ (Ln
 = La--Nd, Sm, Gd--Er and Y; \d = 0.11--0.50) compounds
;
_journal_coeditor_code BP5017
_journal_issue 2
_journal_name_full 'Acta Crystallographica Section B'
_journal_page_first 126
_journal_page_last 133
_journal_paper_doi 10.1107/S010876810900144X
_journal_volume 65
_journal_year 2009
_chemical_formula_moiety 'Ag0.82 Ge La3 S7'
_chemical_formula_sum 'Ag0.82 Ge La3 S7'
_chemical_formula_weight 802.19
_chemical_name_systematic
;
 ?
;
_space_group_IT_number 173
_symmetry_cell_setting hexagonal
_symmetry_space_group_name_Hall 'P 6c'
_symmetry_space_group_name_H-M 'P 63'
_atom_sites_solution_primary direct
_atom_sites_solution_secondary difmap
_audit_creation_method SHELXL-97
_cell_angle_alpha 90.00
_cell_angle_beta 90.00
_cell_angle_gamma 120.00
_cell_formula_units_Z 2
_cell_length_a 10.4056(15)
_cell_length_b 10.4056(15)
_cell_length_c 5.8280(12)
_cell_measurement_reflns_used 729
_cell_measurement_temperature 295(2)
_cell_measurement_theta_max 26.36
_cell_measurement_theta_min 4.16
_cell_volume 546.49(16)
_computing_cell_refinement 'CrysAlis RED'
_computing_data_collection 'CrysAlis CCD (Oxford Diffraction, 2007)'
_computing_data_reduction 'CrysAlis RED'
_computing_structure_refinement 'SHELXL-97 (Sheldrick, 1997)'
_computing_structure_solution 'SHELXS-97 (Sheldrick, 1997)'
_diffrn_ambient_temperature 295(2)
_diffrn_detector_area_resol_mean '1024x1024 with blocks 2x2, 33.133pixel/mm'
_diffrn_measured_fraction_theta_full 0.990
_diffrn_measured_fraction_theta_max 0.990
_diffrn_measurement_device_type 'KUMA KM-4 with area CCD detector'
_diffrn_measurement_method \w-scan
_diffrn_radiation_monochromator graphite
_diffrn_radiation_source 'fine-focus sealed tube'
_diffrn_radiation_type MoK\a
_diffrn_radiation_wavelength 0.71073
_diffrn_reflns_av_R_equivalents 0.0387
_diffrn_reflns_av_sigmaI/netI 0.0175
_diffrn_reflns_limit_h_max 12
_diffrn_reflns_limit_h_min -12
_diffrn_reflns_limit_k_max 12
_diffrn_reflns_limit_k_min -12
_diffrn_reflns_limit_l_max 7
_diffrn_reflns_limit_l_min -7
_diffrn_reflns_number 5858
_diffrn_reflns_theta_full 26.36
_diffrn_reflns_theta_max 26.36
_diffrn_reflns_theta_min 4.16
_diffrn_standards_number 0
_exptl_absorpt_coefficient_mu 16.910
_exptl_absorpt_correction_T_max 0.599
_exptl_absorpt_correction_T_min 0.097
_exptl_absorpt_correction_type numerical
_exptl_absorpt_process_details 'CrysAlis (Oxford Diffraction, 2007)'
_exptl_crystal_colour 'dark red'
_exptl_crystal_density_diffrn 4.875
_exptl_crystal_density_method 'not measured'
_exptl_crystal_description prism
_exptl_crystal_F_000 707
_exptl_crystal_size_max 0.09
_exptl_crystal_size_mid 0.04
_exptl_crystal_size_min 0.03
_refine_diff_density_max 0.370
_refine_diff_density_min -0.440
_refine_ls_abs_structure_details 'Flack H D (1983), Acta Cryst. A39, 876-881, 334 Friedel pairs'
_refine_ls_abs_structure_Flack 0.014(12)
_refine_ls_extinction_coef 0.0042(2)
_refine_ls_extinction_expression Fc^*^=kFc[1+0.001xFc^2^\l^3^/sin(2\q)]^-1/4^
_refine_ls_extinction_method SHELXL
_refine_ls_goodness_of_fit_ref 1.040
_refine_ls_hydrogen_treatment none
_refine_ls_matrix_type full
_refine_ls_number_parameters 43
_refine_ls_number_reflns 743
_refine_ls_number_restraints 1
_refine_ls_restrained_S_all 1.039
_refine_ls_R_factor_all 0.0118
_refine_ls_R_factor_gt 0.0113
_refine_ls_shift/su_max 0.001
_refine_ls_shift/su_mean <0.001
_refine_ls_structure_factor_coef Fsqd
_refine_ls_weighting_details 'calc w=1/[\s^2^(Fo^2^)+(0.0107P)^2^] where P=(Fo^2^+2Fc^2^)/3'
_refine_ls_weighting_scheme calc
_refine_ls_wR_factor_gt 0.0223
_refine_ls_wR_factor_ref 0.0224
_reflns_number_gt 729
_reflns_number_total 743
_reflns_threshold_expression >2sigma(I)
_cod_data_source_file bp5017.cif
_cod_data_source_block la
_cod_depositor_comments
;
The following automatic conversions were performed:
'_symmetry_cell_setting' value 'Hexagonal' changed to 'hexagonal'
according to '/home/saulius/struct/CIF-dictionaries/cif_core.dic'
dictionary named 'cif_core.dic' version 2.4.1 from 2010-06-29.

Automatic conversion script
Id: cif_fix_enum 1527 2010-12-29 10:47:43Z saulius 

The following automatic conversions were performed:

'_symmetry_cell_setting' value 'Hexagonal' changed to 'hexagonal'
according to /home/saulius/struct/CIF-dictionaries/cif_core.dic
dictionary named 'cif_core.dic' version 2.4.1 from 2010-06-29.

Automatic conversion script
Id: cif_fix_values 1715 2011-07-08 13:25:40Z adriana 
;
_cod_database_code 2104303
_cod_database_fobs_code 2104303

loop_
_symmetry_equiv_pos_as_xyz
'x, y, z'
'-y, x-y, z'
'-x+y, -x, z'
'-x, -y, z+1/2'
'y, -x+y, z+1/2'
'x-y, x, z+1/2'

loop_
_atom_site_type_symbol
_atom_site_label
_atom_site_fract_x
_atom_site_fract_y
_atom_site_fract_z
_atom_site_U_iso_or_equiv
_atom_site_adp_type
_atom_site_calc_flag
_atom_site_refinement_flags
_atom_site_occupancy
_atom_site_disorder_assembly
_atom_site_disorder_group
La La 0.875611(18) 0.641442(18) 0.24144(6) 0.00881(6) Uani d . 1 . .
Ag Ag1 0.0000 0.0000 0.18424(19) 0.0387(6) Uani d SP 0.719(3) . .
Ag Ag2 0.0000 0.0000 0.9766(13) 0.018(2) Uani d SP 0.102(3) . .
Ge Ge1 0.3333 0.6667 0.32488(9) 0.00826(14) Uani d S 1 . .
S S1 0.3333 0.6667 0.9515(2) 0.0114(3) Uani d S 1 . .
S S2 0.90929(9) 0.73775(9) 0.72749(15) 0.01254(16) Uani d . 1 . .
S S3 0.58764(10) 0.47816(10) 0.97462(12) 0.00978(18) Uani d . 1 . .

loop_
_atom_site_aniso_label
_atom_site_aniso_U_11
_atom_site_aniso_U_22
_atom_site_aniso_U_33
_atom_site_aniso_U_12
_atom_site_aniso_U_13
_atom_site_aniso_U_23
La 0.00902(10) 0.00790(10) 0.00959(8) 0.00429(8) -0.00087(11) -0.00073(9)
Ag1 0.0098(3) 0.0098(3) 0.0966(17) 0.00489(16) 0.000 0.000
Ag2 0.0101(18) 0.0101(18) 0.034(5) 0.0050(9) 0.000 0.000
Ge1 0.0089(2) 0.0089(2) 0.0070(2) 0.00445(10) 0.000 0.000
S1 0.0132(5) 0.0132(5) 0.0078(7) 0.0066(3) 0.000 0.000
S2 0.0097(4) 0.0169(4) 0.0111(3) 0.0066(3) 0.0010(4) -0.0007(4)
S3 0.0102(5) 0.0084(4) 0.0114(3) 0.0051(4) 0.0013(3) 0.0011(3)

loop_
_atom_type_symbol
_atom_type_description
_atom_type_scat_dispersion_real
_atom_type_scat_dispersion_imag
_atom_type_scat_source
S S 0.1246 0.1234 'International Tables Vol C Tables 4.2.6.8 and 6.1.1.4'
Ge Ge 0.1547 1.8001 'International Tables Vol C Tables 4.2.6.8 and 6.1.1.4'
Ag Ag -0.8971 1.1015 'International Tables Vol C Tables 4.2.6.8 and 6.1.1.4'
La La -0.2871 2.4523 'International Tables Vol C Tables 4.2.6.8 and 6.1.1.4'

loop_
_geom_angle_atom_site_label_1
_geom_angle_atom_site_label_2
_geom_angle_atom_site_label_3
_geom_angle_site_symmetry_1
_geom_angle_site_symmetry_3
_geom_angle
_geom_angle_publ_flag
S3 La S2 3_664 5_564 140.33(3) ?
S3 La S2 3_664 6_654 107.53(2) ?
S2 La S2 5_564 6_654 89.89(3) ?
S3 La S2 3_664 . 137.75(2) ?
S2 La S2 5_564 . 79.46(2) ?
S2 La S2 6_654 . 79.38(2) ?
S3 La S3 3_664 1_554 73.14(3) ?
S2 La S3 5_564 1_554 71.59(2) ?
S2 La S3 6_654 1_554 142.08(3) ?
S2 La S3 . 1_554 126.57(2) ?
S3 La S3 3_664 6_654 73.508(19) ?
S2 La S3 5_564 6_654 145.66(3) ?
S2 La S3 6_654 6_654 68.66(2) ?
S2 La S3 . 6_654 70.65(2) ?
S3 La S3 1_554 6_654 140.85(2) ?
S3 La S1 3_664 4_664 70.13(2) ?
S2 La S1 5_564 4_664 112.021(18) ?
S2 La S1 6_654 4_664 148.62(2) ?
S2 La S1 . 4_664 82.82(3) ?
S3 La S1 1_554 4_664 68.65(2) ?
S3 La S1 6_654 4_664 81.15(2) ?
S3 La S2 3_664 1_554 72.98(2) ?
S2 La S2 5_564 1_554 76.97(2) ?
S2 La S2 6_654 1_554 76.90(2) ?
S2 La S2 . 1_554 146.34(3) ?
S3 La S2 1_554 1_554 66.96(2) ?
S3 La S2 6_654 1_554 120.71(2) ?
S1 La S2 4_664 1_554 128.42(3) ?
S3 La Ag1 3_664 1_665 136.06(3) ?
S2 La Ag1 5_564 1_665 45.071(16) ?
S2 La Ag1 6_654 1_665 45.044(16) ?
S2 La Ag1 . 1_665 78.53(3) ?
S3 La Ag1 1_554 1_665 107.52(2) ?
S3 La Ag1 6_654 1_665 110.62(2) ?
S1 La Ag1 4_664 1_665 152.74(2) ?
S2 La Ag1 1_554 1_665 67.81(3) ?
S3 La Ag2 3_664 4_664 157.44(6) ?
S2 La Ag2 5_564 4_664 50.08(5) ?
S2 La Ag2 6_654 4_664 50.05(5) ?
S2 La Ag2 . 4_664 50.06(11) ?
S3 La Ag2 1_554 4_664 121.66(5) ?
S3 La Ag2 6_654 4_664 96.59(6) ?
S1 La Ag2 4_664 4_664 129.39(11) ?
S2 La Ag2 1_554 4_664 96.28(12) ?
Ag1 La Ag2 1_665 4_664 28.47(11) ?
S3 La Ag2 3_664 1_664 118.48(10) ?
S2 La Ag2 5_564 1_664 49.34(4) ?
S2 La Ag2 6_654 1_664 49.32(4) ?
S2 La Ag2 . 1_664 97.92(11) ?
S3 La Ag2 1_554 1_664 95.89(7) ?
S3 La Ag2 6_654 1_664 117.90(4) ?
S1 La Ag2 4_664 1_664 160.202(7) ?
S2 La Ag2 1_554 1_664 48.42(11) ?
Ag1 La Ag2 1_665 1_664 19.39(10) ?
Ag2 La Ag2 4_664 1_664 47.861(12) ?
Ag2 Ag1 Ag2 1_554 4_554 180.0000(10) ?
Ag2 Ag1 S2 1_554 5_454 95.99(3) ?
Ag2 Ag1 S2 4_554 5_454 84.01(3) ?
Ag2 Ag1 S2 1_554 4_664 95.99(3) ?
Ag2 Ag1 S2 4_554 4_664 84.01(3) ?
S2 Ag1 S2 5_454 4_664 118.924(11) ?
Ag2 Ag1 S2 1_554 6_544 95.99(3) ?
Ag2 Ag1 S2 4_554 6_544 84.01(3) ?
S2 Ag1 S2 5_454 6_544 118.924(11) ?
S2 Ag1 S2 4_664 6_544 118.924(11) ?
Ag2 Ag1 Ag1 1_554 4_554 0.0 ?
Ag2 Ag1 Ag1 4_554 4_554 180.0000(10) ?
S2 Ag1 Ag1 5_454 4_554 95.99(3) ?
S2 Ag1 Ag1 4_664 4_554 95.99(3) ?
S2 Ag1 Ag1 6_544 4_554 95.99(3) ?
Ag2 Ag1 Ag1 1_554 4 180.0 ?
Ag2 Ag1 Ag1 4_554 4 0.0000(10) ?
S2 Ag1 Ag1 5_454 4 84.01(3) ?
S2 Ag1 Ag1 4_664 4 84.01(3) ?
S2 Ag1 Ag1 6_544 4 84.01(3) ?
Ag1 Ag1 Ag1 4_554 4 180.0 ?
Ag2 Ag1 La 1_554 2_655 95.80(2) ?
Ag2 Ag1 La 4_554 2_655 84.20(2) ?
S2 Ag1 La 5_454 2_655 168.21(5) ?
S2 Ag1 La 4_664 2_655 59.715(19) ?
S2 Ag1 La 6_544 2_655 59.586(19) ?
Ag1 Ag1 La 4_554 2_655 95.80(2) ?
Ag1 Ag1 La 4 2_655 84.20(2) ?
Ag2 Ag1 La 1_554 1_445 95.80(2) ?
Ag2 Ag1 La 4_554 1_445 84.20(2) ?
S2 Ag1 La 5_454 1_445 59.586(19) ?
S2 Ag1 La 4_664 1_445 168.21(5) ?
S2 Ag1 La 6_544 1_445 59.715(19) ?
Ag1 Ag1 La 4_554 1_445 95.80(2) ?
Ag1 Ag1 La 4 1_445 84.20(2) ?
La Ag1 La 2_655 1_445 118.992(7) ?
Ag2 Ag1 La 1_554 3_565 95.80(2) ?
Ag2 Ag1 La 4_554 3_565 84.20(2) ?
S2 Ag1 La 5_454 3_565 59.715(19) ?
S2 Ag1 La 4_664 3_565 59.586(19) ?
S2 Ag1 La 6_544 3_565 168.21(5) ?
Ag1 Ag1 La 4_554 3_565 95.80(2) ?
Ag1 Ag1 La 4 3_565 84.20(2) ?
La Ag1 La 2_655 3_565 118.992(7) ?
La Ag1 La 1_445 3_565 118.992(7) ?
Ag1 Ag2 Ag1 1_556 4 180.0000(10) ?
Ag1 Ag2 S2 1_556 1_445 121.16(13) ?
Ag1 Ag2 S2 4 1_445 58.84(13) ?
Ag1 Ag2 S2 1_556 3_565 121.16(13) ?
Ag1 Ag2 S2 4 3_565 58.84(13) ?
S2 Ag2 S2 1_445 3_565 95.64(18) ?
Ag1 Ag2 S2 1_556 2_655 121.16(13) ?
Ag1 Ag2 S2 4 2_655 58.84(13) ?
S2 Ag2 S2 1_445 2_655 95.64(18) ?
S2 Ag2 S2 3_565 2_655 95.64(18) ?
Ag1 Ag2 S2 1_556 4_665 58.65(13) ?
Ag1 Ag2 S2 4 4_665 121.35(13) ?
S2 Ag2 S2 1_445 4_665 179.8(3) ?
S2 Ag2 S2 3_565 4_665 84.483(14) ?
S2 Ag2 S2 2_655 4_665 84.483(14) ?
Ag1 Ag2 S2 1_556 5_455 58.65(13) ?
Ag1 Ag2 S2 4 5_455 121.35(13) ?
S2 Ag2 S2 1_445 5_455 84.483(14) ?
S2 Ag2 S2 3_565 5_455 84.483(14) ?
S2 Ag2 S2 2_655 5_455 179.8(3) ?
S2 Ag2 S2 4_665 5_455 95.39(18) ?
Ag1 Ag2 S2 1_556 6_545 58.65(13) ?
Ag1 Ag2 S2 4 6_545 121.35(13) ?
S2 Ag2 S2 1_445 6_545 84.483(14) ?
S2 Ag2 S2 3_565 6_545 179.8(3) ?
S2 Ag2 S2 2_655 6_545 84.483(14) ?
S2 Ag2 S2 4_665 6_545 95.39(18) ?
S2 Ag2 S2 5_455 6_545 95.39(18) ?
Ag1 Ag2 Ag2 1_556 4_554 180.000(4) ?
Ag1 Ag2 Ag2 4 4_554 0.0000(10) ?
S2 Ag2 Ag2 1_445 4_554 58.84(13) ?
S2 Ag2 Ag2 3_565 4_554 58.84(13) ?
S2 Ag2 Ag2 2_655 4_554 58.84(13) ?
S2 Ag2 Ag2 4_665 4_554 121.35(13) ?
S2 Ag2 Ag2 5_455 4_554 121.35(13) ?
S2 Ag2 Ag2 6_545 4_554 121.35(13) ?
Ag1 Ag2 Ag2 1_556 4 0.0000(10) ?
Ag1 Ag2 Ag2 4 4 180.000(3) ?
S2 Ag2 Ag2 1_445 4 121.16(13) ?
S2 Ag2 Ag2 3_565 4 121.16(13) ?
S2 Ag2 Ag2 2_655 4 121.16(13) ?
S2 Ag2 Ag2 4_665 4 58.65(13) ?
S2 Ag2 Ag2 5_455 4 58.65(13) ?
S2 Ag2 Ag2 6_545 4 58.65(13) ?
Ag2 Ag2 Ag2 4_554 4 180.000(3) ?
Ag1 Ag2 La 1_556 5_455 112.67(11) ?
Ag1 Ag2 La 4 5_455 67.33(11) ?
S2 Ag2 La 1_445 5_455 53.60(6) ?
S2 Ag2 La 3_565 5_455 53.49(6) ?
S2 Ag2 La 2_655 5_455 126.2(2) ?
S2 Ag2 La 4_665 5_455 126.42(3) ?
S2 Ag2 La 5_455 5_455 54.02(3) ?
S2 Ag2 La 6_545 5_455 126.53(3) ?
Ag2 Ag2 La 4_554 5_455 67.33(11) ?
Ag2 Ag2 La 4 5_455 112.67(11) ?
Ag1 Ag2 La 1_556 4_665 112.67(11) ?
Ag1 Ag2 La 4 4_665 67.33(11) ?
S2 Ag2 La 1_445 4_665 126.2(2) ?
S2 Ag2 La 3_565 4_665 53.60(6) ?
S2 Ag2 La 2_655 4_665 53.49(6) ?
S2 Ag2 La 4_665 4_665 54.02(3) ?
S2 Ag2 La 5_455 4_665 126.53(3) ?
S2 Ag2 La 6_545 4_665 126.42(3) ?
Ag2 Ag2 La 4_554 4_665 67.33(11) ?
Ag2 Ag2 La 4 4_665 112.67(11) ?
La Ag2 La 5_455 4_665 106.09(13) ?
S1 Ge1 S3 1_554 5_564 113.10(2) ?
S1 Ge1 S3 1_554 6_554 113.10(2) ?
S3 Ge1 S3 5_564 6_554 105.61(3) ?
S1 Ge1 S3 1_554 4_664 113.10(2) ?
S3 Ge1 S3 5_564 4_664 105.61(3) ?
S3 Ge1 S3 6_554 4_664 105.61(3) ?
Ge1 S1 La 1_556 6 113.36(2) ?
Ge1 S1 La 1_556 4_665 113.36(2) ?
La S1 La 6 4_665 105.31(3) ?
Ge1 S1 La 1_556 5_565 113.36(2) ?
La S1 La 6 5_565 105.31(3) ?
La S1 La 4_665 5_565 105.31(3) ?
Ag2 S2 Ag2 1_665 4_664 62.51(2) ?
Ag1 S2 La 4_665 6_655 75.34(2) ?
Ag2 S2 La 1_665 6_655 76.44(3) ?
Ag2 S2 La 4_664 6_655 78.15(3) ?
Ag1 S2 La 4_665 5_565 75.24(2) ?
Ag2 S2 La 1_665 5_565 76.35(3) ?
Ag2 S2 La 4_664 5_565 78.06(3) ?
La S2 La 6_655 5_565 149.90(3) ?
Ag1 S2 La 4_665 . 101.28(4) ?
Ag2 S2 La 1_665 . 138.44(13) ?
Ag2 S2 La 4_664 . 75.92(13) ?
La S2 La 6_655 . 95.97(3) ?
La S2 La 5_565 . 95.86(3) ?
Ag1 S2 La 4_665 1_556 112.38(4) ?
Ag2 S2 La 1_665 1_556 75.22(14) ?
Ag2 S2 La 4_664 1_556 137.74(14) ?
La S2 La 6_655 1_556 92.71(2) ?
La S2 La 5_565 1_556 92.61(2) ?
La S2 La . 1_556 146.34(3) ?
Ge1 S3 La 4_665 2_656 92.15(3) ?
Ge1 S3 La 4_665 1_556 89.10(3) ?
La S3 La 2_656 1_556 111.30(3) ?
Ge1 S3 La 4_665 5_565 122.50(3) ?
La S3 La 2_656 5_565 139.09(3) ?
La S3 La 1_556 5_565 91.91(2) ?

loop_
_geom_bond_atom_site_label_1
_geom_bond_atom_site_label_2
_geom_bond_site_symmetry_2
_geom_bond_distance
_geom_bond_publ_flag
La S3 3_664 2.9145(9) ?
La S2 5_564 2.9399(9) ?
La S2 6_654 2.9452(9) ?
La S2 . 2.9665(11) ?
La S3 1_554 3.0319(9) ?
La S3 6_654 3.0732(9) ?
La S1 4_664 3.0878(7) ?
La S2 1_554 3.1221(11) ?
La Ag1 1_665 3.2981(5) ?
La Ag2 4_664 3.556(3) ?
La Ag2 1_664 3.626(3) ?
Ag1 Ag2 1_554 1.210(7) ?
Ag1 Ag2 4_554 1.704(7) ?
Ag1 S2 5_454 2.4136(9) ?
Ag1 S2 4_664 2.4136(9) ?
Ag1 S2 6_544 2.4136(9) ?
Ag1 Ag1 4_554 2.9140(6) ?
Ag1 Ag1 4 2.9140(6) ?
Ag1 La 2_655 3.2981(5) ?
Ag1 La 1_445 3.2981(5) ?
Ag1 La 3_565 3.2981(5) ?
Ag2 Ag1 1_556 1.210(7) ?
Ag2 Ag1 4 1.704(7) ?
Ag2 S2 1_445 2.805(4) ?
Ag2 S2 3_565 2.805(4) ?
Ag2 S2 2_655 2.805(4) ?
Ag2 S2 4_665 2.811(4) ?
Ag2 S2 5_455 2.811(4) ?
Ag2 S2 6_545 2.811(4) ?
Ag2 Ag2 4_554 2.9140(6) ?
Ag2 Ag2 4 2.9140(6) ?
Ag2 La 5_455 3.556(3) ?
Ag2 La 4_665 3.556(3) ?
Ge1 S1 1_554 2.1758(14) ?
Ge1 S3 5_564 2.2245(9) ?
Ge1 S3 6_554 2.2245(9) ?
Ge1 S3 4_664 2.2245(9) ?
S1 Ge1 1_556 2.1758(14) ?
S1 La 6 3.0878(7) ?
S1 La 4_665 3.0878(7) ?
S1 La 5_565 3.0878(7) ?
S2 Ag1 4_665 2.4136(9) ?
S2 Ag2 1_665 2.805(4) ?
S2 Ag2 4_664 2.811(4) ?
S2 La 6_655 2.9399(9) ?
S2 La 5_565 2.9452(9) ?
S2 La 1_556 3.1221(11) ?
S3 Ge1 4_665 2.2245(9) ?
S3 La 2_656 2.9145(9) ?
S3 La 1_556 3.0319(9) ?
S3 La 5_565 3.0732(9) ?
